data_4518656
loop_
_publ_author_name
'Qin, Jincheng'
'Liu, Zhifu'
'Ma, Mingsheng'
'Liu, Feng'
'Qi, Ze-Ming'
'Li, Yongxiang'

_publ_section_title
;
 Structure and Microwave Dielectric Properties of Gillespite-Type
 ACuSi<sub>4</sub>O<sub>10</sub> (A = Ca, Sr, Ba) Ceramics and
 Quantitative Prediction of the <i>Q</i> \\times <i>f</i> Value via
 Machine Learning.
;
_journal_issue 15
_journal_name_full 'ACS applied materials &amp; interfaces'
_journal_page_first 17817
_journal_page_last 17826
_journal_paper_doi 10.1021/acsami.1c01909
_journal_volume 13
_journal_year 2021
_chemical_formula_sum 'Ca Cu O10 Si4'
_chemical_formula_weight 375.96
_space_group_IT_number 130
_space_group_name_Hall '-P 4a 2ac'
_space_group_name_H-M_alt 'P 4/n c c :2'
_symmetry_cell_setting tetragonal
_symmetry_space_group_name_H-M 'P 4/n c c :2'
_audit_creation_date 2020-01-06T11:14
_audit_creation_method 'from EXP file using GSAS2CIF'
_audit_update_record ' 2020-01-06T11:14  Initial CIF as created by GSAS2CIF'
_cell_angle_alpha 90.0
_cell_angle_beta 90.0
_cell_angle_gamma 90.0
_cell_formula_units_Z 4
_cell_length_a 7.2986(6)
_cell_length_b 7.2986
_cell_length_c 15.1269(12)
_cell_measurement_temperature 298
_cell_volume 805.80(9)
_computing_structure_refinement GSAS
_diffrn_ambient_temperature 298
_diffrn_measurement_device_type
;
Bruker D8 Advance
;
_pd_block_id 2020-01-06T11:14|CaCuSi4O10|Ca1|
_pd_phase_name CaCuSi4O10
_refine_ls_goodness_of_fit_all 1.17
_refine_ls_matrix_type full
_refine_ls_number_parameters 59
_refine_ls_number_restraints 0
_refine_ls_shift/su_mean 0.85
_cod_data_source_file CaCuSi4O10-R.cif
_cod_data_source_block CaCuSi4O10
_cod_original_cell_volume 805.82(20)
_cod_database_code 4518656

loop_
_symmetry_equiv_pos_site_id
_symmetry_equiv_pos_as_xyz
1 +x,+y,+z
2 -y+1/2,+x,+z
3 -x+1/2,-y+1/2,+z
4 +y,-x+1/2,+z
5 -x+1/2,+y,+z+1/2
6 -y+1/2,-x+1/2,+z+1/2
7 +x,-y+1/2,+z+1/2
8 +y,+x,+z+1/2
-1 -x,-y,-z
-2 +y+1/2,-x,-z
-3 +x+1/2,+y+1/2,-z
-4 -y,+x+1/2,-z
-5 +x+1/2,-y,-z+1/2
-6 +y+1/2,+x+1/2,-z+1/2
-7 -x,+y+1/2,-z+1/2
-8 -y,-x,-z+1/2

loop_
_atom_site_type_symbol
_atom_site_label
_atom_site_fract_x
_atom_site_fract_y
_atom_site_fract_z
_atom_site_occupancy
_atom_site_thermal_displace_type
_atom_site_U_iso_or_equiv
_atom_site_symmetry_multiplicity
Ca Ca 0.25 0.75 0.0 1.0 Uiso 0.0161(9) 4
Cu Cu 0.25 0.25 0.08188(8) 1.0 Uiso 0.0151(8) 4
Si Si 0.50231(21) 0.92601(26) 0.14724(11) 1.0 Uiso 0.0164(7) 16
O O1 0.4595(4) 0.9595(4) 0.25 1.0 Uiso 0.0060(18) 8
O O2 0.7098(5) 0.0009(4) 0.12785(23) 1.0 Uiso 0.0149(12) 16
O O3 0.3561(5) 0.0069(4) 0.08228(17) 1.0 Uiso 0.0065(12) 16

loop_
_geom_angle_atom_site_label_1
_geom_angle_atom_site_label_2
_geom_angle_atom_site_label_3
_geom_angle
_geom_angle_site_symmetry_1
_geom_angle_site_symmetry_2
_geom_angle_site_symmetry_3
_geom_angle_publ_flag
Si Ca Si 90.46(6) 1_555 . 3_565 n
Si Ca Si 91.28(3) 1_555 . -2.555 n
Si Ca Si 119.734(34) 1_555 . -4_655 n
Si Ca O2 30.49(7) 1_555 . 2_555 n
Si Ca O2 80.89(7) 1_555 . 4_565 n
Si Ca O2 99.76(6) 1_555 . -1_665 n
Si Ca O2 138.87(3) 1_555 . -3_454 n
Si Ca O3 28.63(7) 1_555 . 1_565 n
Si Ca O3 98.11(8) 1_555 . 3_555 n
Si Ca O3 117.61(3) 1_555 . -2_654 n
Si Ca O3 138.25(3) 1_555 . -4_554 n
Si Ca Si 102.95(4) 3_565 . -2_555 n
Si Ca Si 119.734(34) 3_565 . -4_655 n
Si Ca O2 80.89(7) 3_565 . 2_555 n
Si Ca O2 30.49(7) 3_565 . 4_565 n
Si Ca O2 148.27(7) 3_565 . -1_665 n
Si Ca O2 130.33(3) 3_565 . -3_454 n
Si Ca O3 98.11(8) 3_565 . 1_565 n
Si Ca O3 28.63(7) 3_565 . 3_555 n
Si Ca O3 131.71(4) 3_565 . -2_654 n
Si Ca O3 130.68(3) 3_565 . -4_554 n
Si Ca Si 124.65(3) -2_555 . -4_655 n
Si Ca O2 122.95(7) -2_454 . 2_555 n
Si Ca O2 137.31(7) -2_454 . 4_565 n
Si Ca O2 70.72(6) -2_454 . -1_665 n
Si Ca O2 22.19(1) -2_454 . -3_454 n
Si Ca O3 129.03(8) -2_554 . 1_565 n
Si Ca O3 102.59(7) -2_554 . 3_555 n
Si Ca O3 3.35(1) -2_554 . -2_654 n
Si Ca O3 42.37(1) -2_554 . -4_554 n
Si Ca O2 163.16(6) -4_554 . 2_555 n
Si Ca O2 109.61(6) -4_554 . 4_565 n
Si Ca O2 48.52(7) -4_554 . -1_665 n
Si Ca O2 27.79(1) -4_554 . -3_454 n
Si Ca O3 117.36(6) -4_654 . 1_565 n
Si Ca O3 125.29(7) -4_654 . 3_555 n
Si Ca O3 43.93(1) -4_654 . -2_654 n
Si Ca O3 4.06(1) -4_654 . -4_554 n
O2 Ca O2 87.20(13) 2_555 . 4_565 n
O2 Ca O2 121.64(10) 2_555 . -1_665 n
O2 Ca O2 136.07(7) 2_555 . -3_454 n
O2 Ca O3 59.10(9) 2_555 . 1_565 n
O2 Ca O3 75.88(10) 2_555 . 3_555 n
O2 Ca O3 103.38(7) 2_555 . -2_654 n
O2 Ca O3 143.26(6) 2_555 . -4_554 n
O2 Ca O2 121.64(10) 4_565 . -1_665 n
O2 Ca O2 136.07(6) 4_565 . -3_454 n
O2 Ca O3 75.88(10) 4_565 . 1_565 n
O2 Ca O3 59.10(9) 4_565 . 3_555 n
O2 Ca O3 158.36(7) 4_565 . -2_654 n
O2 Ca O3 129.52(6) 4_565 . -4_554 n
O2 Ca O2 49.75(6) -1_665 . -3_454 n
O2 Ca O3 78.85(8) -1_665 . 1_565 n
O2 Ca O3 161.96(12) -1_665 . 3_555 n
O2 Ca O3 68.85(7) -1_665 . -2_654 n
O2 Ca O3 42.41(7) -1_665 . -4_554 n
O2 Ca O3 115.83(7) -3_554 . 1_565 n
O2 Ca O3 121.81(7) -3_554 . 3_555 n
O2 Ca O3 18.87(1) -3_554 . -2_654 n
O2 Ca O3 30.00(2) -3_554 . -4_554 n
O3 Ca O3 116.93(14) 1_565 . 3_555 n
O3 Ca O3 125.75(8) 1_565 . -2_654 n
O3 Ca O3 121.26(7) 1_565 . -4_554 n
O3 Ca O3 104.71(7) 3_555 . -2_654 n
O3 Ca O3 121.26(7) 3_555 . -4_554 n
O3 Ca O3 43.47(1) -2_654 . -4_554 n
O3 Cu O3 89.9994(6) 1_555 . 2_555 n
O3 Cu O3 179.64(13) 1_555 . 3_555 n
O3 Cu O3 89.9994(6) 1_555 . 4_555 n
O3 Cu O3 89.9994(6) 2_555 . 3_555 n
O3 Cu O3 179.64(13) 2_555 . 4_555 n
O3 Cu O3 89.9994(6) 3_555 . 4_555 n
Ca Si O1 129.10(18) 1_555 . 1_555 n
Ca Si O2 123.25(17) 1_555 . 1_565 n
Ca Si O2 57.55(14) 1_555 . 2_555 n
Ca Si O3 46.73(14) 1_555 . 1_565 n
O1 Si O2 107.65(22) 1_555 . 1_565 n
O1 Si O2 108.89(25) 1_555 . 2_555 n
O1 Si O3 114.69(16) 1_555 . 1_565 n
O2 Si O2 108.01(25) 1_565 . 2_555 n
O2 Si O3 113.09(21) 1_565 . 1_565 n
O2 Si O3 104.24(22) 2_555 . 1_565 n
Si O1 Si 145.00(12) 1_555 . -6_556 n
Ca O2 Si 117.32(21) 2_655 . 1_545 n
Ca O2 Si 91.96(16) 2_655 . 4_555 n
Si O2 Si 150.70(29) 1_545 . 4_555 n
Ca O3 Cu 126.18(13) 1_545 . 1_555 n
Ca O3 Si 104.64(17) 1_545 . 1_545 n
Cu O3 Si 128.32(21) 1_555 . 1_545 n

loop_
_geom_bond_atom_site_label_1
_geom_bond_atom_site_label_2
_geom_bond_distance
_geom_bond_site_symmetry_1
_geom_bond_site_symmetry_2
_geom_bond_publ_flag
Ca Si 3.1626(18) . 1_555 n
Ca Si 3.1626(18) . 3_565 n
Ca Si 3.1626(18) . -2_465 n
Ca Si 3.1626(18) . -4_655 n
Ca O2 2.6705(32) . 2_555 n
Ca O2 2.6705(32) . 4_565 n
Ca O2 2.6705(32) . -1_665 n
Ca O2 2.6705(32) . -3_455 n
Ca O3 2.3800(30) . 1_565 n
Ca O3 2.3800(30) . 3_555 n
Ca O3 2.3800(30) . -2_565 n
Ca O3 2.3800(30) . -4_555 n
Cu O3 1.9358(28) . 1_555 n
Cu O3 1.9358(28) . 2_555 n
Cu O3 1.9358(28) . 3_555 n
Cu O3 1.9358(28) . 4_555 n
Si Ca 3.1626(18) . 1_555 n
Si O1 1.6043(18) . 1_555 n
Si O2 1.6364(30) . 1_565 n
Si O2 1.6055(30) . 2_555 n
Si O3 1.5663(29) . 1_565 n
O1 Si 1.6043(18) . 1_555 n
O1 Si 1.6043(18) . -6_455 n
O2 Ca 2.6705(32) . 2_655 n
O2 Si 1.6364(30) . 1_545 n
O2 Si 1.6055(30) . 4_555 n
O3 Ca 2.3800(30) . 1_545 n
O3 Cu 1.9358(28) . 1_555 n
O3 Si 1.5663(29) . 1_545 n
